data_4082966
loop_
_publ_author_name
'Hill, Anthony F.'
'McQueen, Caitlin M. A.'

_publ_section_title
;
 Arrested B--H Activation en Route to Installation of a PBP Pincer Ligand
 on Ruthenium and Osmium
;
_journal_issue 8
_journal_name_full Organometallics
_journal_page_first 1977
_journal_paper_doi 10.1021/om5001106
_journal_volume 33
_journal_year 2014
_chemical_formula_moiety 'C50 H44 B1 Cl2 N2 Os1 P3, 0.5(C7 H8)'
_chemical_formula_sum 'C53.5 H48 B Cl2 N2 Os P3'
_chemical_formula_weight 1083.82
_space_group_IT_number 14
_symmetry_cell_setting monoclinic
_symmetry_space_group_name_Hall '-P 2ybc'
_symmetry_space_group_name_H-M 'P 1 21/c 1'
_atom_sites_solution_hydrogens difmap
_atom_sites_solution_primary direct
_cell_angle_alpha 90
_cell_angle_beta 92.0176(6)
_cell_angle_gamma 90
_cell_formula_units_Z 4
_cell_length_a 12.42330(10)
_cell_length_b 20.3953(2)
_cell_length_c 18.8159(2)
_cell_measurement_reflns_used 72954
_cell_measurement_temperature 200
_cell_measurement_theta_max 27
_cell_measurement_theta_min 2.55
_cell_volume 4764.56(8)
_computing_cell_refinement 'DENZO/SCALEPACK (Otwinowski & Minor, 1997)'
_computing_data_collection 'COLLECT (Nonius, 2001).'
_computing_data_reduction 'DENZO/SCALEPACK (Otwinowski & Minor, 1997)'
_computing_molecular_graphics 'ORTEP-3 for Windows v. 2.01'
_computing_publication_material 'CRYSTALS (Betteridge et al., 2003)'
_computing_structure_refinement 'CRYSTALS (Betteridge et al., 2003)'
_computing_structure_solution 'SIR92 (Altomare et al., 1994)'
_diffrn_ambient_temperature 200
_diffrn_measured_fraction_theta_full 0.999
_diffrn_measured_fraction_theta_max 0.999
_diffrn_measurement_device Area
_diffrn_measurement_device_type 'Nonius KappaCCD'
_diffrn_measurement_method \w
_diffrn_radiation_monochromator graphite
_diffrn_radiation_type 'Mo K\a'
_diffrn_radiation_wavelength 0.71073
_diffrn_reflns_av_R_equivalents 0.036
_diffrn_reflns_limit_h_max 16
_diffrn_reflns_limit_h_min -16
_diffrn_reflns_limit_k_max 26
_diffrn_reflns_limit_k_min -26
_diffrn_reflns_limit_l_max 24
_diffrn_reflns_limit_l_min -24
_diffrn_reflns_number 102412
_diffrn_reflns_theta_full 27.484
_diffrn_reflns_theta_max 27.484
_diffrn_reflns_theta_min 2.585
_diffrn_standards_number 0
_exptl_absorpt_coefficient_mu 2.928
_exptl_absorpt_correction_T_max 0.675
_exptl_absorpt_correction_T_min 0.533
_exptl_absorpt_correction_type integration
_exptl_absorpt_process_details
;
Gaussian integration (Coppens, 1970)
;
_exptl_crystal_colour brown
_exptl_crystal_density_diffrn 1.511
_exptl_crystal_density_method 'not measured'
_exptl_crystal_description block
_exptl_crystal_F_000 2172
_exptl_crystal_size_max 0.310
_exptl_crystal_size_mid 0.180
_exptl_crystal_size_min 0.170
_refine_diff_density_max 1.08
_refine_diff_density_min -0.91
_refine_ls_extinction_method None
_refine_ls_goodness_of_fit_ref 0.9856
_refine_ls_hydrogen_treatment mixed
_refine_ls_matrix_type full
_refine_ls_number_parameters 595
_refine_ls_number_reflns 10912
_refine_ls_number_restraints 58
_refine_ls_R_factor_all 0.0272
_refine_ls_R_factor_gt 0.0219
_refine_ls_shift/su_max 0.0103199
_refine_ls_shift/su_mean 0.0003594
_refine_ls_structure_factor_coef Fsqd
_refine_ls_weighting_details
;
 Method= Modified Sheldrick 
 w=1/[\s^2^(F^2^) + ( 0.03P)^2^ + 4.18P] 
 ,where P=(max(Fo^2^,0) + 2Fc^2^)/3 
;
_refine_ls_weighting_scheme calc
_refine_ls_wR_factor_all 0.0538
_refine_ls_wR_factor_gt 0.0514
_refine_ls_wR_factor_ref 0.0538
_reflns_limit_h_max 16
_reflns_limit_h_min -16
_reflns_limit_k_max 26
_reflns_limit_k_min 0
_reflns_limit_l_max 24
_reflns_limit_l_min 0
_reflns_number_gt 9626
_reflns_number_total 10913
_reflns_threshold_expression I>2.0\s(I)
_oxford_diffrn_Wilson_B_factor 1.68
_oxford_diffrn_Wilson_scale 43.31
_oxford_refine_ls_r_factor_ref 0.0272
_oxford_refine_ls_scale 0.18853(4)
_oxford_reflns_number_all 10912
_oxford_reflns_threshold_expression_ref I>-10.0\s(I)
_cod_data_source_file om5001106_si_001.cif
_cod_data_source_block Compound_2
_cod_depositor_comments
;
The following automatic conversions were performed:

'_symmetry_cell_setting' value 'Monoclinic' changed to 'monoclinic'
according to
/usr/data/users/saulius/crontab/automatic-downloads/rss-feeds/ACS/lib/dictionaries/cif_core.dic
dictionary named 'cif_core.dic' version 2.4.2 from
2011-04-26.

'_atom_sites_solution_primary' value 'Direct' changed to
'direct' according to
/usr/data/users/saulius/crontab/automatic-downloads/rss-feeds/ACS/lib/dictionaries/cif_core.dic
dictionary named 'cif_core.dic' version 2.4.2 from 2011-04-26.

Automatic conversion script
Id: cif_fix_values 2281 2013-09-26 08:29:07Z andrius 

 Adding full bibliography for 4082965--4082967.cif.
;
_cod_original_sg_symbol_H-M 'P 1 21/c 1 '
_cod_original_formula_sum 'C53.50 H48 B1 Cl2 N2 Os1 P3'
_cod_database_code 4082966

loop_
_symmetry_equiv_pos_as_xyz
x,y,z
-x,-y,-z
-x,y+1/2,-z+1/2
x,-y+1/2,z+1/2

loop_
_atom_site_label
_atom_site_type_symbol
_atom_site_fract_x
_atom_site_fract_y
_atom_site_fract_z
_atom_site_U_iso_or_equiv
_atom_site_occupancy
_atom_site_adp_type
_atom_site_refinement_flags_posn
_atom_site_refinement_flags_adp
Os1 Os 0.705059(6) 0.626702(4) 0.816979(4) 0.0196 1.0000 Uani . .
Cl1 Cl 0.66382(5) 0.50856(3) 0.82941(3) 0.0300 1.0000 Uani . .
Cl2 Cl 0.74949(5) 0.61693(3) 0.94522(3) 0.0290 1.0000 Uani . .
P1 P 0.87336(5) 0.58846(3) 0.77353(3) 0.0246 1.0000 Uani . .
P2 P 0.51397(4) 0.64002(3) 0.81479(3) 0.0224 1.0000 Uani . .
P3 P 0.74908(4) 0.73763(3) 0.83367(3) 0.0223 1.0000 Uani . .
N1 N 0.72747(15) 0.55256(9) 0.67105(10) 0.0256 1.0000 Uani . .
N2 N 0.54934(15) 0.57493(9) 0.69366(10) 0.0259 1.0000 Uani . .
B1 B 0.6584(2) 0.58767(12) 0.71687(13) 0.0235 1.0000 Uani . .
C1 C 0.83366(19) 0.53314(12) 0.69733(12) 0.0303 1.0000 Uani . .
C2 C 0.46371(18) 0.58296(12) 0.74322(12) 0.0285 1.0000 Uani . .
C3 C 0.6613(2) 0.51139(11) 0.62883(12) 0.0287 1.0000 Uani . .
C4 C 0.5530(2) 0.52427(11) 0.64307(12) 0.0286 1.0000 Uani . .
C5 C 0.4710(2) 0.48828(14) 0.61035(14) 0.0397 1.0000 Uani . .
C6 C 0.4998(3) 0.43927(15) 0.56279(15) 0.0508 1.0000 Uani . .
C7 C 0.6060(3) 0.42737(14) 0.54798(15) 0.0476 1.0000 Uani . .
C8 C 0.6893(2) 0.46333(13) 0.58088(13) 0.0373 1.0000 Uani . .
C11 C 0.96313(18) 0.64461(13) 0.72732(12) 0.0291 1.0000 Uani . .
C12 C 0.9289(2) 0.66934(14) 0.66166(14) 0.0371 1.0000 Uani . .
C13 C 0.9932(3) 0.71236(17) 0.62472(16) 0.0517 1.0000 Uani . .
C14 C 1.0928(3) 0.73002(18) 0.65293(19) 0.0580 1.0000 Uani . .
C15 C 1.1287(2) 0.70505(16) 0.71765(17) 0.0500 1.0000 Uani . .
C16 C 1.0638(2) 0.66307(14) 0.75519(14) 0.0366 1.0000 Uani . .
C21 C 0.96572(19) 0.53238(13) 0.82090(13) 0.0319 1.0000 Uani . .
C22 C 1.0541(2) 0.50679(15) 0.78616(14) 0.0419 1.0000 Uani . .
C23 C 1.1169(3) 0.45866(17) 0.81822(16) 0.0525 1.0000 Uani . .
C24 C 1.0925(3) 0.43544(17) 0.88450(17) 0.0565 1.0000 Uani . .
C25 C 1.0053(3) 0.45977(16) 0.91875(16) 0.0534 1.0000 Uani . .
C26 C 0.9412(2) 0.50829(14) 0.88722(14) 0.0401 1.0000 Uani . .
C31 C 0.45309(17) 0.71705(11) 0.78192(12) 0.0257 1.0000 Uani . .
C32 C 0.45090(19) 0.72946(12) 0.70888(13) 0.0307 1.0000 Uani . .
C33 C 0.4024(2) 0.78601(14) 0.68147(15) 0.0396 1.0000 Uani . .
C34 C 0.3577(2) 0.83103(13) 0.72638(16) 0.0408 1.0000 Uani . .
C35 C 0.3614(2) 0.81990(13) 0.79891(16) 0.0398 1.0000 Uani . .
C36 C 0.40794(19) 0.76297(12) 0.82661(14) 0.0323 1.0000 Uani . .
C41 C 0.42611(19) 0.61568(12) 0.88621(13) 0.0280 1.0000 Uani . .
C42 C 0.3149(2) 0.61674(16) 0.87542(15) 0.0443 1.0000 Uani . .
C43 C 0.2482(2) 0.59308(18) 0.92682(17) 0.0521 1.0000 Uani . .
C44 C 0.2922(2) 0.56887(17) 0.98983(16) 0.0509 1.0000 Uani . .
C45 C 0.4020(2) 0.56813(17) 1.00135(16) 0.0516 1.0000 Uani . .
C46 C 0.4699(2) 0.59108(15) 0.94945(14) 0.0387 1.0000 Uani . .
C51 C 0.70330(18) 0.77394(11) 0.91727(12) 0.0258 1.0000 Uani . .
C52 C 0.7598(2) 0.82609(12) 0.94840(13) 0.0322 1.0000 Uani . .
C53 C 0.7282(2) 0.85280(13) 1.01214(13) 0.0358 1.0000 Uani . .
C54 C 0.6400(2) 0.82797(13) 1.04533(13) 0.0358 1.0000 Uani . .
C55 C 0.5825(2) 0.77653(13) 1.01480(13) 0.0337 1.0000 Uani . .
C56 C 0.61473(19) 0.74948(12) 0.95091(12) 0.0281 1.0000 Uani . .
C61 C 0.89338(19) 0.75760(12) 0.84478(13) 0.0312 1.0000 Uani . .
C62 C 0.9420(2) 0.80713(14) 0.80699(15) 0.0406 1.0000 Uani . .
C63 C 1.0476(2) 0.82547(17) 0.82444(19) 0.0554 1.0000 Uani . .
C64 C 1.1041(2) 0.79457(19) 0.87954(19) 0.0600 1.0000 Uani . .
C65 C 1.0569(2) 0.74483(18) 0.91652(17) 0.0517 1.0000 Uani . .
C66 C 0.9513(2) 0.72555(15) 0.89919(14) 0.0395 1.0000 Uani . .
C71 C 0.69975(18) 0.79560(11) 0.76526(12) 0.0261 1.0000 Uani . .
C72 C 0.7242(2) 0.78461(12) 0.69427(13) 0.0320 1.0000 Uani . .
C73 C 0.6901(2) 0.82808(14) 0.64159(14) 0.0386 1.0000 Uani . .
C74 C 0.6286(2) 0.88200(13) 0.65878(16) 0.0430 1.0000 Uani . .
C75 C 0.6021(2) 0.89248(13) 0.72844(16) 0.0405 1.0000 Uani . .
C76 C 0.6382(2) 0.84998(12) 0.78191(14) 0.0319 1.0000 Uani . .
C81 C 0.9590(9) 0.4841(5) 0.4758(5) 0.1482 0.5000 Uani D U
C82 C 1.0025(9) 0.4459(6) 0.5295(9) 0.1379 0.5000 Uani D U
C83 C 1.0770(9) 0.4729(6) 0.5792(5) 0.1382 0.5000 Uani D U
C84 C 1.1100(16) 0.5358(7) 0.5719(9) 0.1637 0.5000 Uani D U
C85 C 1.0628(11) 0.5751(5) 0.5199(6) 0.1636 0.5000 Uani D U
C86 C 0.9887(14) 0.5484(6) 0.4706(9) 0.1540 0.5000 Uani D U
C87 C 0.8806(19) 0.4543(7) 0.4205(10) 0.1743 0.5000 Uani D U
H1 H 0.6914 0.6544 0.7399 0.0436 1.0000 Uiso . .
H11 H 0.8838 0.5374 0.6606 0.0363 1.0000 Uiso R .
H12 H 0.8322 0.4889 0.7131 0.0363 1.0000 Uiso R .
H21 H 0.4018 0.6010 0.7195 0.0342 1.0000 Uiso R .
H22 H 0.4459 0.5418 0.7632 0.0342 1.0000 Uiso R .
H51 H 0.3977 0.4966 0.6199 0.0477 1.0000 Uiso R .
H61 H 0.4449 0.4135 0.5401 0.0609 1.0000 Uiso R .
H71 H 0.6227 0.3941 0.5148 0.0571 1.0000 Uiso R .
H81 H 0.7625 0.4552 0.5708 0.0448 1.0000 Uiso R .
H121 H 0.8607 0.6567 0.6417 0.0445 1.0000 Uiso R .
H131 H 0.9686 0.7295 0.5801 0.0621 1.0000 Uiso R .
H141 H 1.1368 0.7595 0.6278 0.0697 1.0000 Uiso R .
H151 H 1.1981 0.7166 0.7365 0.0600 1.0000 Uiso R .
H161 H 1.0882 0.6468 0.8003 0.0439 1.0000 Uiso R .
H221 H 1.0709 0.5226 0.7404 0.0503 1.0000 Uiso R .
H231 H 1.1770 0.4415 0.7946 0.0630 1.0000 Uiso R .
H241 H 1.1362 0.4025 0.9066 0.0679 1.0000 Uiso R .
H251 H 0.9887 0.4433 0.9643 0.0641 1.0000 Uiso R .
H261 H 0.8808 0.5249 0.9111 0.0482 1.0000 Uiso R .
H321 H 0.4828 0.6991 0.6777 0.0368 1.0000 Uiso R .
H331 H 0.4001 0.7936 0.6316 0.0476 1.0000 Uiso R .
H341 H 0.3244 0.8696 0.7076 0.0490 1.0000 Uiso R .
H351 H 0.3319 0.8513 0.8300 0.0478 1.0000 Uiso R .
H361 H 0.4089 0.7554 0.8764 0.0388 1.0000 Uiso R .
H421 H 0.2844 0.6339 0.8323 0.0531 1.0000 Uiso R .
H431 H 0.1723 0.5935 0.9188 0.0625 1.0000 Uiso R .
H441 H 0.2466 0.5527 1.0253 0.0611 1.0000 Uiso R .
H451 H 0.4319 0.5519 1.0450 0.0619 1.0000 Uiso R .
H461 H 0.5458 0.5898 0.9574 0.0464 1.0000 Uiso R .
H521 H 0.8207 0.8435 0.9258 0.0386 1.0000 Uiso R .
H531 H 0.7674 0.8883 1.0329 0.0429 1.0000 Uiso R .
H541 H 0.6186 0.8462 1.0891 0.0430 1.0000 Uiso R .
H551 H 0.5211 0.7596 1.0373 0.0405 1.0000 Uiso R .
H561 H 0.5754 0.7139 0.9303 0.0337 1.0000 Uiso R .
H621 H 0.9034 0.8285 0.7692 0.0487 1.0000 Uiso R .
H631 H 1.0809 0.8593 0.7984 0.0664 1.0000 Uiso R .
H641 H 1.1757 0.8078 0.8918 0.0720 1.0000 Uiso R .
H651 H 1.0962 0.7235 0.9540 0.0621 1.0000 Uiso R .
H661 H 0.9192 0.6907 0.9244 0.0473 1.0000 Uiso R .
H721 H 0.7647 0.7470 0.6821 0.0384 1.0000 Uiso R .
H731 H 0.7089 0.8209 0.5937 0.0463 1.0000 Uiso R .
H741 H 0.6048 0.9117 0.6227 0.0516 1.0000 Uiso R .
H751 H 0.5587 0.9291 0.7400 0.0485 1.0000 Uiso R .
H761 H 0.6208 0.8581 0.8299 0.0383 1.0000 Uiso R .
H821 H 0.9815 0.4012 0.5334 0.1640 0.5000 Uiso R .
H831 H 1.1097 0.4459 0.6150 0.1620 0.5000 Uiso R .
H841 H 1.1556 0.5549 0.6078 0.1880 0.5000 Uiso R .
H851 H 1.0864 0.6191 0.5149 0.1933 0.5000 Uiso R .
H861 H 0.9581 0.5751 0.4338 0.1834 0.5000 Uiso R .
H871 H 0.8694 0.4093 0.4311 0.2132 0.2500 Uiso R .
H872 H 0.9041 0.4584 0.3732 0.2132 0.2500 Uiso R .
H873 H 0.8150 0.4776 0.4250 0.2132 0.2500 Uiso R .
H881 H 0.8593 0.4869 0.3867 0.2132 0.2500 Uiso R .
H882 H 0.9095 0.4177 0.3965 0.2132 0.2500 Uiso R .
H883 H 0.8198 0.4408 0.4460 0.2132 0.2500 Uiso R .

loop_
_atom_site_aniso_label
_atom_site_aniso_U_11
_atom_site_aniso_U_22
_atom_site_aniso_U_33
_atom_site_aniso_U_23
_atom_site_aniso_U_13
_atom_site_aniso_U_12
Os1 0.02193(5) 0.01849(5) 0.01844(5) 0.00006(3) 0.00048(3) 0.00085(3)
Cl1 0.0408(3) 0.0205(3) 0.0285(3) 0.0038(2) 0.0004(2) -0.0002(2)
Cl2 0.0332(3) 0.0324(3) 0.0211(2) 0.0004(2) -0.0014(2) 0.0047(2)
P1 0.0245(3) 0.0262(3) 0.0230(3) -0.0009(2) 0.0006(2) 0.0045(2)
P2 0.0222(3) 0.0224(3) 0.0226(3) 0.0024(2) 0.0016(2) -0.0005(2)
P3 0.0230(3) 0.0215(3) 0.0225(3) -0.0032(2) 0.0020(2) -0.0012(2)
N1 0.0304(10) 0.0251(10) 0.0213(9) -0.0027(7) 0.0012(7) -0.0002(8)
N2 0.0302(10) 0.0242(10) 0.0230(9) -0.0002(7) -0.0018(7) -0.0034(8)
B1 0.0296(13) 0.0209(12) 0.0199(11) 0.0002(9) -0.0018(9) -0.0016(10)
C1 0.0333(12) 0.0285(12) 0.0290(12) -0.0040(9) 0.0007(9) 0.0055(10)
C2 0.0299(12) 0.0240(11) 0.0315(12) 0.0019(9) 0.0003(9) -0.0044(9)
C3 0.0431(14) 0.0227(11) 0.0201(10) 0.0011(9) -0.0010(9) -0.0025(10)
C4 0.0396(13) 0.0251(11) 0.0207(11) 0.0015(9) -0.0024(9) -0.0060(10)
C5 0.0467(15) 0.0391(15) 0.0330(13) -0.0017(11) -0.0044(11) -0.0126(12)
C6 0.069(2) 0.0453(17) 0.0379(15) -0.0108(13) -0.0059(14) -0.0221(15)
C7 0.073(2) 0.0355(15) 0.0345(14) -0.0123(12) 0.0006(14) -0.0078(14)
C8 0.0556(16) 0.0297(13) 0.0267(12) -0.0046(10) 0.0027(11) 0.0000(12)
C11 0.0248(11) 0.0345(13) 0.0285(12) -0.0032(10) 0.0074(9) 0.0035(10)
C12 0.0328(13) 0.0434(15) 0.0351(13) 0.0020(11) 0.0030(10) 0.0019(11)
C13 0.0528(18) 0.061(2) 0.0417(16) 0.0138(14) 0.0103(13) -0.0017(15)
C14 0.0500(18) 0.062(2) 0.063(2) 0.0112(17) 0.0215(16) -0.0145(16)
C15 0.0319(14) 0.059(2) 0.0596(19) -0.0061(15) 0.0079(13) -0.0102(13)
C16 0.0274(12) 0.0446(16) 0.0379(14) -0.0053(12) 0.0047(10) 0.0012(11)
C21 0.0303(12) 0.0352(13) 0.0300(12) -0.0016(10) -0.0023(9) 0.0113(10)
C22 0.0416(15) 0.0518(17) 0.0325(13) 0.0002(12) 0.0040(11) 0.0195(13)
C23 0.0504(18) 0.060(2) 0.0471(17) -0.0030(15) 0.0026(14) 0.0328(15)
C24 0.064(2) 0.058(2) 0.0476(18) 0.0054(15) -0.0066(15) 0.0362(17)
C25 0.064(2) 0.0568(19) 0.0394(16) 0.0119(14) 0.0058(14) 0.0279(16)
C26 0.0405(14) 0.0454(16) 0.0346(14) 0.0060(12) 0.0032(11) 0.0166(12)
C31 0.0204(10) 0.0256(11) 0.0312(12) 0.0017(9) 0.0007(9) -0.0003(9)
C32 0.0317(12) 0.0283(12) 0.0323(12) 0.0048(10) 0.0047(10) 0.0009(10)
C33 0.0385(14) 0.0381(15) 0.0423(15) 0.0146(12) 0.0014(11) 0.0012(11)
C34 0.0335(13) 0.0263(13) 0.0625(18) 0.0119(12) -0.0012(12) 0.0021(10)
C35 0.0329(13) 0.0293(13) 0.0574(17) -0.0035(12) 0.0036(12) 0.0036(11)
C36 0.0268(12) 0.0339(13) 0.0363(13) -0.0017(10) 0.0012(10) 0.0021(10)
C41 0.0261(11) 0.0291(12) 0.0290(12) 0.0043(9) 0.0052(9) -0.0019(9)
C42 0.0293(13) 0.065(2) 0.0386(15) 0.0189(13) 0.0009(11) -0.0010(13)
C43 0.0248(13) 0.078(2) 0.0538(18) 0.0213(17) 0.0069(12) -0.0050(14)
C44 0.0412(16) 0.066(2) 0.0459(17) 0.0204(15) 0.0146(13) -0.0059(14)
C45 0.0426(16) 0.074(2) 0.0381(15) 0.0249(15) 0.0033(12) -0.0042(15)
C46 0.0297(13) 0.0522(17) 0.0343(13) 0.0144(12) 0.0035(10) -0.0009(12)
C51 0.0280(11) 0.0258(11) 0.0236(11) -0.0022(9) -0.0005(9) 0.0033(9)
C52 0.0315(12) 0.0326(13) 0.0323(13) -0.0086(10) -0.0003(10) -0.0019(10)
C53 0.0421(14) 0.0328(13) 0.0318(13) -0.0103(11) -0.0071(11) 0.0034(11)
C54 0.0508(15) 0.0349(14) 0.0216(11) -0.0038(10) -0.0003(10) 0.0113(12)
C55 0.0406(14) 0.0342(13) 0.0268(12) 0.0016(10) 0.0071(10) 0.0048(11)
C56 0.0316(12) 0.0271(12) 0.0256(11) -0.0007(9) 0.0014(9) 0.0031(10)
C61 0.0247(11) 0.0347(13) 0.0345(13) -0.0108(10) 0.0050(9) -0.0014(10)
C62 0.0328(13) 0.0408(15) 0.0486(16) -0.0082(12) 0.0073(11) -0.0081(11)
C63 0.0385(16) 0.058(2) 0.070(2) -0.0124(17) 0.0128(15) -0.0200(14)
C64 0.0256(14) 0.085(3) 0.069(2) -0.028(2) 0.0028(14) -0.0149(15)
C65 0.0281(14) 0.078(2) 0.0492(17) -0.0171(16) -0.0040(12) 0.0022(14)
C66 0.0288(13) 0.0499(17) 0.0397(14) -0.0091(12) -0.0005(11) 0.0007(12)
C71 0.0284(11) 0.0211(11) 0.0287(11) 0.0012(9) 0.0004(9) -0.0056(9)
C72 0.0373(13) 0.0280(12) 0.0308(12) -0.0012(10) 0.0028(10) -0.0075(10)
C73 0.0465(15) 0.0406(15) 0.0283(12) 0.0053(11) -0.0033(11) -0.0195(12)
C74 0.0476(16) 0.0344(15) 0.0460(16) 0.0155(12) -0.0134(13) -0.0124(12)
C75 0.0415(15) 0.0251(13) 0.0544(17) 0.0062(12) -0.0044(12) -0.0014(11)
C76 0.0341(13) 0.0231(11) 0.0386(13) -0.0009(10) 0.0021(10) -0.0016(10)
C81 0.189(9) 0.157(7) 0.105(6) 0.066(6) 0.104(6) 0.102(7)
C82 0.186(9) 0.132(7) 0.102(7) 0.069(7) 0.088(7) 0.103(7)
C83 0.195(10) 0.121(7) 0.104(7) 0.036(7) 0.079(6) 0.101(7)
C84 0.209(10) 0.164(8) 0.124(8) 0.035(8) 0.101(8) 0.080(9)
C85 0.215(10) 0.155(8) 0.128(8) 0.058(7) 0.106(7) 0.088(8)
C86 0.204(10) 0.146(8) 0.118(8) 0.078(7) 0.097(7) 0.104(8)
C87 0.206(11) 0.194(10) 0.131(9) 0.040(9) 0.118(8) 0.101(9)

loop_
_atom_type_symbol
_atom_type_scat_dispersion_real
_atom_type_scat_dispersion_imag
_atom_type_scat_Cromer_Mann_a1
_atom_type_scat_Cromer_Mann_b1
_atom_type_scat_Cromer_Mann_a2
_atom_type_scat_Cromer_Mann_b2
_atom_type_scat_Cromer_Mann_a3
_atom_type_scat_Cromer_Mann_b3
_atom_type_scat_Cromer_Mann_a4
_atom_type_scat_Cromer_Mann_b4
_atom_type_scat_Cromer_Mann_c
_atom_type_scat_source
C 0.0033 0.0016 2.3100 20.8439 1.0200 10.2075 1.5886 0.5687 0.8650 51.6512 0.2156 'International Tables Vol C 4.2.6.8 and 6.1.1.4'
H 0.0000 0.0000 0.4930 10.5109 0.3229 26.1257 0.1402 3.1424 0.0408 57.7998 0.0030 'International Tables Vol C 4.2.6.8 and 6.1.1.4'
B 0.0013 0.0007 2.0545 23.2185 1.3326 1.0210 1.0979 60.3498 0.7068 0.1403 -0.1932 'International Tables Vol C 4.2.6.8 and 6.1.1.4'
Cl 0.1484 0.1585 11.4604 0.0104 7.1964 1.1662 6.2556 18.5194 1.6455 47.7784 -9.5574 'International Tables Vol C 4.2.6.8 and 6.1.1.4'
N 0.0061 0.0033 12.2126 0.0057 3.1322 9.8933 2.0125 28.9975 1.1663 0.5826 -11.5290 'International Tables Vol C 4.2.6.8 and 6.1.1.4'
O 0.0106 0.0060 3.0485 13.2771 2.2868 5.7011 1.5463 0.3239 0.8670 32.9089 0.2508 'International Tables Vol C 4.2.6.8 and 6.1.1.4'
Os -1.2165 7.6030 28.1894 1.6290 16.1550 8.9795 14.9305 0.3827 5.6759 48.1647 11.0005 'International Tables Vol C 4.2.6.8 and 6.1.1.4'
P 0.1023 0.0942 6.4345 1.9067 4.1791 27.1570 1.7800 0.5260 1.4908 68.1645 1.1149 'International Tables Vol C 4.2.6.8 and 6.1.1.4'

loop_
_exptl_crystal_face_index_h
_exptl_crystal_face_index_k
_exptl_crystal_face_index_l
_exptl_crystal_face_perp_dist
1 0 0 0.130
0 0 1 0.120
0 0 -1 0.050
2 0 3 0.139
-4 5 0 0.167
7 8 0 0.126
-1 0 2 0.171
0 -2 -1 0.041
0 2 -1 0.082
0 4 3 0.121
0 -4 5 0.094
-2 -3 4 0.144
-3 1 -1 0.155
8 -10 -1 0.105

loop_
_geom_angle_atom_site_label_1
_geom_angle_site_symmetry_1
_geom_angle_atom_site_label_2
_geom_angle_atom_site_label_3
_geom_angle_site_symmetry_3
_geom_angle
_geom_angle_publ_flag
Cl1 . Os1 Cl2 . 82.462(19) yes
Cl1 . Os1 P1 . 84.36(2) yes
Cl2 . Os1 P1 . 98.009(19) yes
Cl1 . Os1 P2 . 84.46(2) yes
Cl2 . Os1 P2 . 102.378(19) yes
P1 . Os1 P2 . 155.19(2) yes
Cl1 . Os1 P3 . 166.848(19) yes
Cl2 . Os1 P3 . 84.478(19) yes
P1 . Os1 P3 . 99.04(2) yes
P2 . Os1 P3 . 96.866(19) yes
Cl1 . Os1 B1 . 70.46(7) yes
Cl2 . Os1 B1 . 152.84(7) yes
P1 . Os1 B1 . 77.77(7) yes
P2 . Os1 B1 . 77.63(7) yes
P3 . Os1 B1 . 122.64(7) yes
Cl1 . Os1 H1 . 115.1 no
Cl2 . Os1 H1 . 162.3 no
P1 . Os1 H1 . 82.5 no
P2 . Os1 H1 . 82.4 no
P3 . Os1 H1 . 78.0 no
B1 . Os1 H1 . 44.6 no
Os1 . P1 C1 . 104.28(8) yes
Os1 . P1 C11 . 120.57(8) yes
C1 . P1 C11 . 99.24(11) yes
Os1 . P1 C21 . 125.15(8) yes
C1 . P1 C21 . 98.04(11) yes
C11 . P1 C21 . 103.85(11) yes
Os1 . P2 C2 . 104.37(8) yes
Os1 . P2 C31 . 119.94(7) yes
C2 . P2 C31 . 99.57(10) yes
Os1 . P2 C41 . 125.09(8) yes
C2 . P2 C41 . 99.64(11) yes
C31 . P2 C41 . 103.27(10) yes
Os1 . P3 C51 . 115.05(8) yes
Os1 . P3 C61 . 116.71(8) yes
C51 . P3 C61 . 98.18(10) yes
Os1 . P3 C71 . 117.16(7) yes
C51 . P3 C71 . 103.51(10) yes
C61 . P3 C71 . 103.67(11) yes
B1 . N1 C1 . 119.33(18) yes
B1 . N1 C3 . 106.81(19) yes
C1 . N1 C3 . 122.62(19) yes
B1 . N2 C2 . 119.44(18) yes
B1 . N2 C4 . 106.66(19) yes
C2 . N2 C4 . 124.11(19) yes
N2 . B1 N1 . 107.84(19) yes
N2 . B1 Os1 . 124.62(17) yes
N1 . B1 Os1 . 125.21(17) yes
N2 . B1 H1 . 120.3 no
N1 . B1 H1 . 118.1 no
Os1 . B1 H1 . 47.7 no
P1 . C1 N1 . 107.96(15) yes
P1 . C1 H11 . 109.8 no
N1 . C1 H11 . 109.9 no
P1 . C1 H12 . 109.8 no
N1 . C1 H12 . 109.8 no
H11 . C1 H12 . 109.5 no
P2 . C2 N2 . 107.45(15) yes
P2 . C2 H21 . 110.0 no
N2 . C2 H21 . 110.0 no
P2 . C2 H22 . 110.0 no
N2 . C2 H22 . 110.0 no
H21 . C2 H22 . 109.5 no
N1 . C3 C4 . 109.0(2) yes
N1 . C3 C8 . 129.5(2) yes
C4 . C3 C8 . 121.4(2) yes
N2 . C4 C3 . 108.68(19) yes
N2 . C4 C5 . 130.6(2) yes
C3 . C4 C5 . 120.7(2) yes
C4 . C5 C6 . 117.7(3) yes
C4 . C5 H51 . 121.2 no
C6 . C5 H51 . 121.2 no
C5 . C6 C7 . 121.5(3) yes
C5 . C6 H61 . 119.2 no
C7 . C6 H61 . 119.2 no
C6 . C7 C8 . 121.2(3) yes
C6 . C7 H71 . 119.4 no
C8 . C7 H71 . 119.4 no
C7 . C8 C3 . 117.5(3) yes
C7 . C8 H81 . 121.3 no
C3 . C8 H81 . 121.3 no
P1 . C11 C12 . 118.40(19) yes
P1 . C11 C16 . 122.86(19) yes
C12 . C11 C16 . 118.7(2) yes
C11 . C12 C13 . 120.8(3) yes
C11 . C12 H121 . 119.6 no
C13 . C12 H121 . 119.6 no
C12 . C13 C14 . 119.8(3) yes
C12 . C13 H131 . 120.1 no
C14 . C13 H131 . 120.1 no
C13 . C14 C15 . 120.1(3) yes
C13 . C14 H141 . 119.9 no
C15 . C14 H141 . 119.9 no
C14 . C15 C16 . 120.1(3) yes
C14 . C15 H151 . 120.0 no
C16 . C15 H151 . 119.9 no
C11 . C16 C15 . 120.4(3) yes
C11 . C16 H161 . 119.8 no
C15 . C16 H161 . 119.8 no
P1 . C21 C22 . 119.66(19) yes
P1 . C21 C26 . 120.44(18) yes
C22 . C21 C26 . 119.3(2) yes
C21 . C22 C23 . 120.2(3) yes
C21 . C22 H221 . 119.9 no
C23 . C22 H221 . 119.9 no
C22 . C23 C24 . 120.1(3) yes
C22 . C23 H231 . 120.0 no
C24 . C23 H231 . 120.0 no
C23 . C24 C25 . 120.2(3) yes
C23 . C24 H241 . 119.9 no
C25 . C24 H241 . 119.9 no
C24 . C25 C26 . 120.4(3) yes
C24 . C25 H251 . 119.8 no
C26 . C25 H251 . 119.8 no
C25 . C26 C21 . 119.7(2) yes
C25 . C26 H261 . 120.1 no
C21 . C26 H261 . 120.1 no
P2 . C31 C32 . 118.60(18) yes
P2 . C31 C36 . 122.78(18) yes
C32 . C31 C36 . 118.6(2) yes
C31 . C32 C33 . 120.5(2) yes
C31 . C32 H321 . 119.7 no
C33 . C32 H321 . 119.7 no
C32 . C33 C34 . 120.2(3) yes
C32 . C33 H331 . 119.9 no
C34 . C33 H331 . 119.9 no
C33 . C34 C35 . 119.7(2) yes
C33 . C34 H341 . 120.1 no
C35 . C34 H341 . 120.1 no
C34 . C35 C36 . 120.4(3) yes
C34 . C35 H351 . 119.8 no
C36 . C35 H351 . 119.8 no
C35 . C36 C31 . 120.5(2) yes
C35 . C36 H361 . 119.8 no
C31 . C36 H361 . 119.8 no
P2 . C41 C42 . 120.29(19) yes
P2 . C41 C46 . 120.18(18) yes
C42 . C41 C46 . 119.3(2) yes
C41 . C42 C43 . 120.6(3) yes
C41 . C42 H421 . 119.7 no
C43 . C42 H421 . 119.7 no
C42 . C43 C44 . 119.8(3) yes
C42 . C43 H431 . 120.1 no
C44 . C43 H431 . 120.1 no
C43 . C44 C45 . 120.1(3) yes
C43 . C44 H441 . 120.0 no
C45 . C44 H441 . 120.0 no
C44 . C45 C46 . 120.5(3) yes
C44 . C45 H451 . 119.7 no
C46 . C45 H451 . 119.7 no
C45 . C46 C41 . 119.6(2) yes
C45 . C46 H461 . 120.2 no
C41 . C46 H461 . 120.2 no
P3 . C51 C52 . 119.92(18) yes
P3 . C51 C56 . 121.31(18) yes
C52 . C51 C56 . 118.8(2) yes
C51 . C52 C53 . 120.6(2) yes
C51 . C52 H521 . 119.7 no
C53 . C52 H521 . 119.7 no
C52 . C53 C54 . 120.2(2) yes
C52 . C53 H531 . 119.9 no
C54 . C53 H531 . 119.9 no
C53 . C54 C55 . 119.9(2) yes
C53 . C54 H541 . 120.1 no
C55 . C54 H541 . 120.1 no
C54 . C55 C56 . 119.9(2) yes
C54 . C55 H551 . 120.0 no
C56 . C55 H551 . 120.0 no
C55 . C56 C51 . 120.7(2) yes
C55 . C56 H561 . 119.7 no
C51 . C56 H561 . 119.7 no
P3 . C61 C62 . 122.9(2) yes
P3 . C61 C66 . 117.1(2) yes
C62 . C61 C66 . 119.7(2) yes
C61 . C62 C63 . 119.9(3) yes
C61 . C62 H621 . 120.0 no
C63 . C62 H621 . 120.0 no
C62 . C63 C64 . 120.2(3) yes
C62 . C63 H631 . 119.9 no
C64 . C63 H631 . 119.9 no
C63 . C64 C65 . 120.1(3) yes
C63 . C64 H641 . 119.9 no
C65 . C64 H641 . 119.9 no
C64 . C65 C66 . 120.3(3) yes
C64 . C65 H651 . 119.9 no
C66 . C65 H651 . 119.9 no
C65 . C66 C61 . 119.7(3) yes
C65 . C66 H661 . 120.1 no
C61 . C66 H661 . 120.1 no
P3 . C71 C72 . 119.19(18) yes
P3 . C71 C76 . 121.91(18) yes
C72 . C71 C76 . 118.9(2) yes
C71 . C72 C73 . 120.6(2) yes
C71 . C72 H721 . 119.7 no
C73 . C72 H721 . 119.7 no
C72 . C73 C74 . 119.9(3) yes
C72 . C73 H731 . 120.0 no
C74 . C73 H731 . 120.0 no
C73 . C74 C75 . 119.9(2) yes
C73 . C74 H741 . 120.1 no
C75 . C74 H741 . 120.1 no
C74 . C75 C76 . 120.6(3) yes
C74 . C75 H751 . 119.7 no
C76 . C75 H751 . 119.7 no
C75 . C76 C71 . 120.1(2) yes
C75 . C76 H761 . 120.0 no
C71 . C76 H761 . 120.0 no
C82 2_766 C81 C81 2_766 54.4(8) yes
C82 2_766 C81 C83 2_766 57.3(7) yes
C81 2_766 C81 C83 2_766 111.7(13) yes
C82 2_766 C81 C86 2_766 111.6(14) yes
C81 2_766 C81 C86 2_766 57.2(8) yes
C83 2_766 C81 C86 2_766 168.0(17) yes
C82 2_766 C81 C84 2_766 117.2(11) yes
C81 2_766 C81 C84 2_766 171.5(14) yes
C83 2_766 C81 C84 2_766 59.9(8) yes
C86 2_766 C81 C84 2_766 131.0(16) yes
C82 2_766 C81 C85 2_766 174.2(13) yes
C81 2_766 C81 C85 2_766 122.0(11) yes
C83 2_766 C81 C85 2_766 125.8(15) yes
C86 2_766 C81 C85 2_766 64.9(8) yes
C84 2_766 C81 C85 2_766 66.1(11) yes
C82 2_766 C81 C82 . 118.0(7) yes
C81 2_766 C81 C82 . 63.6(6) yes
C83 2_766 C81 C82 . 174.7(11) yes
C86 2_766 C81 C82 . 6.7(9) yes
C84 2_766 C81 C82 . 124.8(8) yes
C82 2_766 C81 C86 . 2.8(11) yes
C81 2_766 C81 C86 . 56.4(6) yes
C83 2_766 C81 C86 . 55.4(9) yes
C86 2_766 C81 C86 . 113.6(10) yes
C84 2_766 C81 C86 . 115.3(8) yes
C82 2_766 C81 C87 . 121.8(7) yes
C81 2_766 C81 C87 . 174.7(12) yes
C83 2_766 C81 C87 . 64.6(9) yes
C86 2_766 C81 C87 . 126.2(10) yes
C84 2_766 C81 C87 . 5.1(10) yes
C85 2_766 C81 C82 . 58.7(8) yes
C85 2_766 C81 C86 . 177.0(16) yes
C82 . C81 C86 . 119.92(8) yes
C85 2_766 C81 C87 . 61.4(8) yes
C82 . C81 C87 . 120.03(8) yes
C86 . C81 C87 . 120.01(8) yes
C81 2_766 C82 H861 2_766 108.8 no
C81 2_766 C82 C81 . 62.0(7) yes
H861 2_766 C82 C81 . 170.2 no
C81 2_766 C82 C85 2_766 117.4(11) yes
H861 2_766 C82 C85 2_766 133.1 no
C81 . C82 C85 2_766 55.5(8) yes
C81 2_766 C82 C83 . 58.0(7) yes
H861 2_766 C82 C83 . 51.2 no
C81 . C82 C83 . 119.95(10) yes
C85 2_766 C82 C83 . 174.9(9) yes
C81 2_766 C82 H821 . 177.4 no
H861 2_766 C82 H821 . 69.1 no
C81 . C82 H821 . 120.0 no
C85 2_766 C82 H821 . 64.5 no
C83 . C82 H821 . 120.1 no
H861 2_766 C83 C87 2_766 166.8 no
H861 2_766 C83 C81 2_766 106.1 no
C87 2_766 C83 C81 2_766 61.2(8) yes
H861 2_766 C83 C82 . 41.7 no
C87 2_766 C83 C82 . 125.9(8) yes
C81 2_766 C83 C82 . 64.7(8) yes
H861 2_766 C83 H881 2_766 155.2 no
C87 2_766 C83 H881 2_766 37.1 no
C81 2_766 C83 H881 2_766 98.2 no
C82 . C83 H881 2_766 162.9 no
H861 2_766 C83 C86 2_766 45.9 no
C87 2_766 C83 C86 2_766 121.5(12) yes
C81 2_766 C83 C86 2_766 60.3(7) yes
C82 . C83 C86 2_766 5.0(10) yes
H881 2_766 C83 C86 2_766 158.4 no
H861 2_766 C83 C84 . 160.6 no
C87 2_766 C83 C84 . 6.3(10) yes
C81 2_766 C83 C84 . 55.2(8) yes
C82 . C83 C84 . 119.96(10) yes
H881 2_766 C83 C84 . 43.0 no
H861 2_766 C83 H831 . 78.2 no
C87 2_766 C83 H831 . 114.1 no
C81 2_766 C83 H831 . 173.1 no
C82 . C83 H831 . 119.9 no
H881 2_766 C83 H831 . 77.1 no
C86 2_766 C83 C84 . 115.5(8) yes
C86 2_766 C83 H831 . 124.1 no
C84 . C83 H831 . 119.8 no
H872 2_766 C84 H883 2_766 115.2 no
H872 2_766 C84 H871 2_766 89.0 no
H883 2_766 C84 H871 2_766 50.2 no
H872 2_766 C84 H882 2_766 50.1 no
H883 2_766 C84 H882 2_766 89.0 no
H871 2_766 C84 H882 2_766 43.4 no
H872 2_766 C84 H881 2_766 49.2 no
H883 2_766 C84 H881 2_766 99.4 no
H871 2_766 C84 H881 2_766 114.8 no
H882 2_766 C84 H881 2_766 93.5 no
H872 2_766 C84 H873 2_766 99.4 no
H883 2_766 C84 H873 2_766 49.2 no
H871 2_766 C84 H873 2_766 93.6 no
H882 2_766 C84 H873 2_766 114.8 no
H881 2_766 C84 H873 2_766 57.9 no
H872 2_766 C84 C83 . 87.0 no
H883 2_766 C84 C83 . 135.6 no
H871 2_766 C84 C83 . 174.2 no
H882 2_766 C84 C83 . 131.2 no
H881 2_766 C84 C83 . 65.3 no
H872 2_766 C84 C81 2_766 125.9 no
H883 2_766 C84 C81 2_766 117.1 no
H871 2_766 C84 C81 2_766 114.7 no
H882 2_766 C84 C81 2_766 118.3 no
H881 2_766 C84 C81 2_766 130.1 no
H872 2_766 C84 C85 . 123.0 no
H883 2_766 C84 C85 . 81.1 no
H871 2_766 C84 C85 . 59.3 no
H882 2_766 C84 C85 . 78.2 no
H881 2_766 C84 C85 . 171.7 no
H872 2_766 C84 H841 . 51.4 no
H883 2_766 C84 H841 . 64.2 no
H871 2_766 C84 H841 . 60.4 no
H882 2_766 C84 H841 . 54.8 no
H881 2_766 C84 H841 . 54.4 no
H873 2_766 C84 C83 . 91.2 no
H873 2_766 C84 C81 2_766 124.7 no
C83 . C84 C81 2_766 64.8(8) yes
H873 2_766 C84 C85 . 126.1 no
C83 . C84 C85 . 119.94(10) yes
C81 2_766 C84 C85 . 55.4(8) yes
H873 2_766 C84 H841 . 61.7 no
C83 . C84 H841 . 119.5 no
C81 2_766 C84 H841 . 173.2 no
C85 . C84 H841 . 119.6 no
C87 2_766 C85 H821 2_766 176.5 no
C87 2_766 C85 C84 . 10.9(10) yes
H821 2_766 C85 C84 . 167.5 no
C87 2_766 C85 H871 2_766 40.6 no
H821 2_766 C85 H871 2_766 139.8 no
C84 . C85 H871 2_766 51.3 no
C87 2_766 C85 C82 2_766 135.0(16) yes
H821 2_766 C85 C82 2_766 44.4 no
C84 . C85 C82 2_766 124.2(8) yes
H871 2_766 C85 C82 2_766 175.0 no
C87 2_766 C85 C81 2_766 69.2(8) yes
H821 2_766 C85 C81 2_766 110.1 no
C84 . C85 C81 2_766 58.5(8) yes
H871 2_766 C85 C81 2_766 109.8 no
C82 2_766 C85 C81 2_766 65.8(11) yes
C87 2_766 C85 C86 . 130.7(10) yes
H821 2_766 C85 C86 . 48.9 no
C84 . C85 C86 . 119.98(10) yes
H871 2_766 C85 C86 . 171.3 no
C82 2_766 C85 C86 . 5.0(10) yes
C87 2_766 C85 H851 . 109.1 no
H821 2_766 C85 H851 . 71.2 no
C84 . C85 H851 . 119.7 no
H871 2_766 C85 H851 . 68.6 no
C82 2_766 C85 H851 . 115.5 no
C81 2_766 C85 C86 . 61.5(8) yes
C81 2_766 C85 H851 . 174.2 no
C86 . C85 H851 . 120.0 no
H821 2_766 C86 C85 . 57.5 no
H821 2_766 C86 C81 . 175.8 no
C85 . C86 C81 . 119.96(10) yes
H821 2_766 C86 C81 2_766 110.8 no
C85 . C86 C81 2_766 53.6(9) yes
C81 . C86 C81 2_766 66.4(10) yes
H821 2_766 C86 C83 2_766 118.2 no
C85 . C86 C83 2_766 175.1(13) yes
C81 . C86 C83 2_766 64.2(8) yes
C81 2_766 C86 C83 2_766 130.4(16) yes
H821 2_766 C86 H861 . 62.6 no
C85 . C86 H861 . 120.0 no
C81 . C86 H861 . 120.1 no
C81 2_766 C86 H861 . 173.3 no
C83 2_766 C86 H861 . 56.0 no
C81 . C87 C83 2_766 54.3(8) yes
C81 . C87 C85 2_766 49.4(10) yes
C83 2_766 C87 C85 2_766 103.6(16) yes
C81 . C87 H841 2_766 171.4 no
C83 2_766 C87 H841 2_766 117.1 no
C85 2_766 C87 H841 2_766 139.2 no
C81 . C87 H871 . 109.6 no
C83 2_766 C87 H871 . 163.8 no
C85 2_766 C87 H871 . 60.2 no
H841 2_766 C87 H871 . 79.0 no
C81 . C87 H872 . 113.1 no
C83 2_766 C87 H872 . 78.9 no
C85 2_766 C87 H872 . 127.6 no
H841 2_766 C87 H872 . 61.9 no
H871 . C87 H872 . 109.5 no
C81 . C87 H873 . 105.6 no
C83 2_766 C87 H873 . 79.4 no
C85 2_766 C87 H873 . 122.5 no
H841 2_766 C87 H873 . 71.2 no
H871 . C87 H873 . 109.5 no
C81 . C87 H881 . 109.5 no
C83 2_766 C87 H881 . 55.2 no
C85 2_766 C87 H881 . 158.8 no
H841 2_766 C87 H881 . 61.9 no
H871 . C87 H881 . 140.9 no
C81 . C87 H882 . 113.2 no
C83 2_766 C87 H882 . 127.7 no
C85 2_766 C87 H882 . 82.0 no
H841 2_766 C87 H882 . 71.1 no
H871 . C87 H882 . 53.2 no
C81 . C87 H883 . 105.6 no
C83 2_766 C87 H883 . 122.8 no
C85 2_766 C87 H883 . 81.9 no
H841 2_766 C87 H883 . 79.1 no
H871 . C87 H883 . 59.3 no
H872 . C87 H873 . 109.5 no
H872 . C87 H881 . 53.2 no
H873 . C87 H881 . 59.3 no
H872 . C87 H882 . 59.3 no
H873 . C87 H882 . 140.9 no
H881 . C87 H882 . 109.5 no
H872 . C87 H883 . 140.9 no
H873 . C87 H883 . 53.2 no
H881 . C87 H883 . 109.5 no
H882 . C87 H883 . 109.5 no
Os1 . H1 B1 . 87.6 no
C86 2_766 H821 C85 2_766 73.6 no
C86 2_766 H821 C82 . 3.9 no
C85 2_766 H821 C82 . 71.1 no
C84 . H841 C87 2_766 8.9 no
C83 2_766 H861 C86 . 78.1 no
C83 2_766 H861 C82 2_766 87.1 no
C86 . H861 C82 2_766 9.8 no
C84 2_766 H871 C87 . 10.1 no
C84 2_766 H871 C85 2_766 69.3 no
C87 . H871 C85 2_766 79.2 no
C84 2_766 H872 C87 . 14.3 no
C84 2_766 H873 C87 . 16.3 no
C84 2_766 H881 C87 . 16.3 no
C84 2_766 H881 C83 2_766 71.8 no
C87 . H881 C83 2_766 87.7 no
C84 2_766 H882 C87 . 10.1 no
C84 2_766 H883 C87 . 14.3 no

loop_
_geom_bond_atom_site_label_1
_geom_bond_atom_site_label_2
_geom_bond_site_symmetry_2
_geom_bond_distance
_geom_bond_publ_flag
Os1 Cl1 . 2.4761(6) yes
Os1 Cl2 . 2.4644(5) yes
Os1 P1 . 2.4018(6) yes
Os1 P2 . 2.3884(6) yes
Os1 P3 . 2.3460(6) yes
Os1 B1 . 2.107(2) yes
Os1 H1 . 1.561 no
P1 C1 . 1.877(2) yes
P1 C11 . 1.838(2) yes
P1 C21 . 1.830(2) yes
P2 C2 . 1.870(2) yes
P2 C31 . 1.841(2) yes
P2 C41 . 1.830(2) yes
P3 C51 . 1.846(2) yes
P3 C61 . 1.843(2) yes
P3 C71 . 1.837(2) yes
N1 B1 . 1.430(3) yes
N1 C1 . 1.448(3) yes
N1 C3 . 1.402(3) yes
N2 B1 . 1.433(3) yes
N2 C2 . 1.448(3) yes
N2 C4 . 1.407(3) yes
B1 H1 . 1.482 no
C1 H11 . 0.950 no
C1 H12 . 0.950 no
C2 H21 . 0.950 no
C2 H22 . 0.950 no
C3 C4 . 1.405(3) yes
C3 C8 . 1.385(3) yes
C4 C5 . 1.382(3) yes
C5 C6 . 1.397(4) yes
C5 H51 . 0.950 no
C6 C7 . 1.380(5) yes
C6 H61 . 0.950 no
C7 C8 . 1.395(4) yes
C7 H71 . 0.950 no
C8 H81 . 0.950 no
C11 C12 . 1.387(3) yes
C11 C16 . 1.391(3) yes
C12 C13 . 1.390(4) yes
C12 H121 . 0.950 no
C13 C14 . 1.377(5) yes
C13 H131 . 0.950 no
C14 C15 . 1.380(5) yes
C14 H141 . 0.950 no
C15 C16 . 1.387(4) yes
C15 H151 . 0.950 no
C16 H161 . 0.950 no
C21 C22 . 1.398(3) yes
C21 C26 . 1.385(4) yes
C22 C23 . 1.380(4) yes
C22 H221 . 0.950 no
C23 C24 . 1.378(4) yes
C23 H231 . 0.950 no
C24 C25 . 1.373(4) yes
C24 H241 . 0.950 no
C25 C26 . 1.390(4) yes
C25 H251 . 0.950 no
C26 H261 . 0.950 no
C31 C32 . 1.397(3) yes
C31 C36 . 1.390(3) yes
C32 C33 . 1.392(3) yes
C32 H321 . 0.950 no
C33 C34 . 1.378(4) yes
C33 H331 . 0.950 no
C34 C35 . 1.383(4) yes
C34 H341 . 0.950 no
C35 C36 . 1.391(4) yes
C35 H351 . 0.950 no
C36 H361 . 0.950 no
C41 C42 . 1.389(4) yes
C41 C46 . 1.385(3) yes
C42 C43 . 1.382(4) yes
C42 H421 . 0.950 no
C43 C44 . 1.379(4) yes
C43 H431 . 0.950 no
C44 C45 . 1.373(4) yes
C44 H441 . 0.950 no
C45 C46 . 1.394(4) yes
C45 H451 . 0.950 no
C46 H461 . 0.950 no
C51 C52 . 1.392(3) yes
C51 C56 . 1.382(3) yes
C52 C53 . 1.387(3) yes
C52 H521 . 0.950 no
C53 C54 . 1.377(4) yes
C53 H531 . 0.950 no
C54 C55 . 1.383(4) yes
C54 H541 . 0.950 no
C55 C56 . 1.394(3) yes
C55 H551 . 0.950 no
C56 H561 . 0.950 no
C61 C62 . 1.386(4) yes
C61 C66 . 1.394(4) yes
C62 C63 . 1.392(4) yes
C62 H621 . 0.950 no
C63 C64 . 1.383(5) yes
C63 H631 . 0.950 no
C64 C65 . 1.373(5) yes
C64 H641 . 0.950 no
C65 C66 . 1.396(4) yes
C65 H651 . 0.950 no
C66 H661 . 0.950 no
C71 C72 . 1.399(3) yes
C71 C76 . 1.389(3) yes
C72 C73 . 1.385(4) yes
C72 H721 . 0.950 no
C73 C74 . 1.384(4) yes
C73 H731 . 0.950 no
C74 C75 . 1.379(4) yes
C74 H741 . 0.950 no
C75 C76 . 1.390(4) yes
C75 H751 . 0.950 no
C76 H761 . 0.950 no
C81 C82 2_766 1.51(2) yes
C81 C81 2_766 1.49(2) yes
C81 C83 2_766 1.416(14) yes
C81 C86 2_766 1.354(16) yes
C81 C84 2_766 1.29(2) yes
C81 C85 2_766 1.24(2) yes
C81 C82 . 1.372(7) yes
C81 C86 . 1.366(7) yes
C81 C87 . 1.528(14) yes
C82 H861 2_766 0.937 no
C82 C85 2_766 1.29(2) yes
C82 C83 . 1.405(8) yes
C82 H821 . 0.950 no
C83 H861 2_766 1.096 no
C83 C87 2_766 1.58(2) yes
C83 H881 2_766 1.295 no
C83 C86 2_766 1.29(2) yes
C83 C84 . 1.354(7) yes
C83 H831 . 0.950 no
C84 H872 2_766 1.061 no
C84 H883 2_766 1.060 no
C84 H871 2_766 1.151 no
C84 H882 2_766 1.151 no
C84 H881 2_766 0.972 no
C84 H873 2_766 0.972 no
C84 C85 . 1.379(7) yes
C84 H841 . 0.950 no
C85 C87 2_766 1.434(18) yes
C85 H821 2_766 1.226 no
C85 H871 2_766 1.267 no
C85 C86 . 1.395(8) yes
C85 H851 . 0.950 no
C86 H821 2_766 1.095 no
C86 H861 . 0.950 no
C87 H841 2_766 0.709 no
C87 H871 . 0.950 no
C87 H872 . 0.950 no
C87 H873 . 0.950 no
C87 H881 . 0.950 no
C87 H882 . 0.950 no
C87 H883 . 0.950 no

loop_
_geom_hbond_atom_site_label_D
_geom_hbond_atom_site_label_H
_geom_hbond_atom_site_label_A
_geom_hbond_site_symmetry_A
_geom_hbond_angle_DHA
_geom_hbond_distance_DH
_geom_hbond_distance_HA
_geom_hbond_distance_DA
_geom_hbond_publ_flag
C6 H61 C54 3_646 158.04(10) 0.950 2.573 3.472(6) yes
